data_4504513
loop_
_publ_author_name
'Jayaraman, Akhila'
'Balasubramaniam, Venkataramanan'
'Valiyaveettil, Suresh'

_publ_section_title
;
 Self-Assembly of Pentaphenol Adducts:&#x2009; Formation of 3D Network and
 Ladder-type Supramolecular Structures in the Solid State
;
_journal_issue 3
_journal_name_full 'Crystal Growth &amp; Design'
_journal_page_first 636
_journal_paper_doi 10.1021/cg050250x
_journal_volume 6
_journal_year 2006
_chemical_formula_sum 'C43 H40 N4 O7'
_chemical_formula_weight 724.79
_chemical_name_systematic
; 
 ? 
;
_space_group_IT_number 2
_symmetry_cell_setting triclinic
_symmetry_space_group_name_Hall '-P 1'
_symmetry_space_group_name_H-M 'P -1'
_atom_sites_solution_hydrogens geom
_atom_sites_solution_primary direct
_atom_sites_solution_secondary difmap
_audit_creation_method SHELXL-97
_cell_angle_alpha 94.536(7)
_cell_angle_beta 98.807(6)
_cell_angle_gamma 111.515(6)
_cell_formula_units_Z 2
_cell_length_a 9.271(3)
_cell_length_b 11.411(3)
_cell_length_c 19.019(5)
_cell_measurement_reflns_used 907
_cell_measurement_temperature 223(2)
_cell_measurement_theta_max 25.53
_cell_measurement_theta_min 2.36
_cell_volume 1829.7(9)
_computing_cell_refinement 'Bruker SMART'
_computing_data_collection 'Bruker SMART'
_computing_data_reduction 'Bruker SAINT'
_computing_molecular_graphics 'Bruker SHELXTL'
_computing_publication_material 'Bruker SHELXTL'
_computing_structure_refinement 'SHELXL-97 (Sheldrick, 1997)'
_computing_structure_solution 'SHELXS-97 (Sheldrick, 1990)'
_diffrn_ambient_temperature 223(2)
_diffrn_measured_fraction_theta_full 0.995
_diffrn_measured_fraction_theta_max 0.995
_diffrn_measurement_device_type 'CCD area detector'
_diffrn_measurement_method 'phi and omega scans'
_diffrn_radiation_monochromator graphite
_diffrn_radiation_source 'fine-focus sealed tube'
_diffrn_radiation_type MoK\a
_diffrn_radiation_wavelength 0.71073
_diffrn_reflns_av_R_equivalents 0.0288
_diffrn_reflns_av_sigmaI/netI 0.0374
_diffrn_reflns_limit_h_max 11
_diffrn_reflns_limit_h_min -11
_diffrn_reflns_limit_k_max 14
_diffrn_reflns_limit_k_min -14
_diffrn_reflns_limit_l_max 24
_diffrn_reflns_limit_l_min -24
_diffrn_reflns_number 21637
_diffrn_reflns_theta_full 27.50
_diffrn_reflns_theta_max 27.50
_diffrn_reflns_theta_min 1.94
_exptl_absorpt_coefficient_mu 0.090
_exptl_absorpt_correction_T_max 0.9822
_exptl_absorpt_correction_T_min 0.9682
_exptl_absorpt_correction_type 'Sadabs, (Sheldrick 2001)'
_exptl_crystal_colour Red
_exptl_crystal_density_diffrn 1.316
_exptl_crystal_density_meas 0
_exptl_crystal_density_method 'not measured'
_exptl_crystal_description Block
_exptl_crystal_F_000 764
_exptl_crystal_size_max 0.36
_exptl_crystal_size_mid 0.30
_exptl_crystal_size_min 0.20
_refine_diff_density_max 0.764
_refine_diff_density_min -0.210
_refine_diff_density_rms 0.047
_refine_ls_extinction_method none
_refine_ls_goodness_of_fit_ref 1.031
_refine_ls_hydrogen_treatment mixed
_refine_ls_matrix_type full
_refine_ls_number_parameters 524
_refine_ls_number_reflns 8356
_refine_ls_number_restraints 0
_refine_ls_restrained_S_all 1.031
_refine_ls_R_factor_all 0.0787
_refine_ls_R_factor_gt 0.0558
_refine_ls_shift/su_max 0.001
_refine_ls_shift/su_mean 0.000
_refine_ls_structure_factor_coef Fsqd
_refine_ls_weighting_details 'calc w=1/[\s^2^(Fo^2^)+(0.0653P)^2^+0.5791P] where P=(Fo^2^+2Fc^2^)/3'
_refine_ls_weighting_scheme calc
_refine_ls_wR_factor_gt 0.1310
_refine_ls_wR_factor_ref 0.1429
_reflns_number_gt 6133
_reflns_number_total 8356
_reflns_threshold_expression >2sigma(I)
_cod_data_source_file cg050250xsi20050603_112354.cif
_cod_data_source_block 4120
_cod_depositor_comments
;
The following automatic conversions were performed:

'_symmetry_cell_setting' value 'Triclinic' changed to 'triclinic'
according to /home/saulius/struct/CIF-dictionaries/cif_core.dic
dictionary named 'cif_core.dic' version 2.4.1 from 2010-06-29.

Automatic conversion script
Id: cif_fix_values 1715 2011-07-08 13:25:40Z adriana 
;
_cod_original_sg_symbol_H-M P-1
_cod_database_code 4504513

loop_
_symmetry_equiv_pos_as_xyz
'x, y, z'
'-x, -y, -z'

loop_
_atom_site_label
_atom_site_type_symbol
_atom_site_fract_x
_atom_site_fract_y
_atom_site_fract_z
_atom_site_U_iso_or_equiv
_atom_site_adp_type
_atom_site_occupancy
_atom_site_symmetry_multiplicity
_atom_site_calc_flag
_atom_site_refinement_flags
O1 O 0.56302(16) 0.85525(12) 0.42395(7) 0.0391(3) Uani 1 1 d .
H1A H 0.635(4) 0.900(3) 0.4653(16) 0.085(9) Uiso 1 1 d .
O2 O 0.62800(16) 0.71388(13) 0.25918(7) 0.0384(3) Uani 1 1 d .
H2A H 0.718(3) 0.737(2) 0.2444(13) 0.063(7) Uiso 1 1 d .
O3 O -0.11292(16) 0.55576(13) 0.14536(8) 0.0412(3) Uani 1 1 d .
H3A H -0.210(3) 0.496(2) 0.1275(14) 0.067(8) Uiso 1 1 d .
O4 O -0.15953(15) 0.30052(13) 0.11558(7) 0.0385(3) Uani 1 1 d .
H4A H -0.143(3) 0.234(3) 0.1059(14) 0.066(8) Uiso 1 1 d .
O5 O 0.05291(16) 0.21539(12) 0.18413(8) 0.0422(3) Uani 1 1 d .
H5A H 0.140(3) 0.198(3) 0.2022(14) 0.077(8) Uiso 1 1 d .
C1 C 0.36480(18) 0.64592(15) 0.32481(9) 0.0261(3) Uani 1 1 d .
H1 H 0.4093 0.7238 0.3027 0.031 Uiso 1 1 calc R
C2 C 0.31329(19) 0.68539(16) 0.39211(9) 0.0275(4) Uani 1 1 d .
C3 C 0.4205(2) 0.79071(16) 0.44122(9) 0.0302(4) Uani 1 1 d .
C4 C 0.3804(2) 0.82646(18) 0.50451(10) 0.0384(4) Uani 1 1 d .
H4 H 0.4534 0.8965 0.5374 0.046 Uiso 1 1 calc R
C5 C 0.2336(2) 0.7594(2) 0.51919(10) 0.0439(5) Uani 1 1 d .
H5 H 0.2072 0.7838 0.5622 0.053 Uiso 1 1 calc R
C6 C 0.1254(2) 0.6569(2) 0.47128(11) 0.0412(5) Uani 1 1 d .
H6 H 0.0248 0.6122 0.4811 0.049 Uiso 1 1 calc R
C7 C 0.1664(2) 0.62016(18) 0.40829(10) 0.0348(4) Uani 1 1 d .
H7 H 0.0929 0.5495 0.3759 0.042 Uiso 1 1 calc R
C8 C 0.49748(19) 0.59821(15) 0.34409(9) 0.0267(3) Uani 1 1 d .
C9 C 0.6239(2) 0.63180(16) 0.30810(9) 0.0304(4) Uani 1 1 d .
C10 C 0.7400(2) 0.58202(19) 0.32215(11) 0.0398(4) Uani 1 1 d .
H10 H 0.8248 0.6047 0.2976 0.048 Uiso 1 1 calc R
C11 C 0.7307(2) 0.49929(19) 0.37214(11) 0.0418(5) Uani 1 1 d .
H11 H 0.8082 0.4645 0.3807 0.050 Uiso 1 1 calc R
C12 C 0.6088(2) 0.46730(19) 0.40949(11) 0.0399(4) Uani 1 1 d .
H12 H 0.6037 0.4122 0.4441 0.048 Uiso 1 1 calc R
C13 C 0.4938(2) 0.51760(17) 0.39527(10) 0.0332(4) Uani 1 1 d .
H13 H 0.4111 0.4965 0.4210 0.040 Uiso 1 1 calc R
C14 C 0.22708(18) 0.55080(15) 0.26860(8) 0.0252(3) Uani 1 1 d .
C15 C 0.1168(2) 0.59200(16) 0.23195(9) 0.0298(4) Uani 1 1 d .
H15 H 0.1301 0.6778 0.2415 0.036 Uiso 1 1 calc R
C16 C -0.01245(19) 0.50866(16) 0.18149(9) 0.0290(4) Uani 1 1 d .
C17 C -0.03221(19) 0.38191(16) 0.16682(9) 0.0283(4) Uani 1 1 d .
C18 C 0.0773(2) 0.33990(16) 0.20293(9) 0.0295(4) Uani 1 1 d .
C19 C 0.20599(19) 0.42425(16) 0.25369(9) 0.0286(4) Uani 1 1 d .
H19 H 0.2793 0.3949 0.2781 0.034 Uiso 1 1 calc R
N1 N 0.29563(19) 0.15460(16) 0.22952(9) 0.0419(4) Uani 1 1 d .
N2 N 1.2102(2) 0.07049(17) 0.45224(10) 0.0492(4) Uani 1 1 d .
C20 C 0.8356(3) 0.1270(2) 0.31601(11) 0.0474(5) Uani 1 1 d .
H20 H 0.8632 0.2031 0.2960 0.057 Uiso 1 1 calc R
C21 C 0.6869(3) 0.0530(2) 0.30449(11) 0.0452(5) Uani 1 1 d .
H21 H 0.6610 -0.0304 0.3154 0.054 Uiso 1 1 calc R
C22 C 0.4417(3) 0.2311(2) 0.22543(13) 0.0493(5) Uani 1 1 d .
H22 H 0.4559 0.3077 0.2069 0.059 Uiso 1 1 calc R
C23 C 0.5735(2) 0.2030(2) 0.24716(12) 0.0490(5) Uani 1 1 d .
H23 H 0.6743 0.2593 0.2429 0.059 Uiso 1 1 calc R
C24 C 0.5554(2) 0.0907(2) 0.27536(10) 0.0414(5) Uani 1 1 d .
C25 C 0.4035(3) 0.0126(2) 0.27927(12) 0.0467(5) Uani 1 1 d .
H25 H 0.3852 -0.0643 0.2979 0.056 Uiso 1 1 calc R
C26 C 0.2792(3) 0.0471(2) 0.25590(12) 0.0458(5) Uani 1 1 d .
H26 H 0.1769 -0.0084 0.2587 0.055 Uiso 1 1 calc R
C27 C 1.2185(3) 0.1827(2) 0.43459(15) 0.0622(7) Uani 1 1 d .
H27 H 1.3104 0.2543 0.4552 0.075 Uiso 1 1 calc R
C28 C 1.1031(3) 0.2017(2) 0.38863(14) 0.0585(6) Uani 1 1 d .
H28 H 1.1179 0.2837 0.3776 0.070 Uiso 1 1 calc R
C29 C 0.9652(2) 0.1000(2) 0.35862(10) 0.0442(5) Uani 1 1 d .
C30 C 0.9547(3) -0.0184(2) 0.37512(12) 0.0526(6) Uani 1 1 d .
H30 H 0.8638 -0.0913 0.3552 0.063 Uiso 1 1 calc R
C31 C 1.0796(3) -0.0289(2) 0.42143(12) 0.0523(6) Uani 1 1 d .
H31 H 1.0711 -0.1103 0.4314 0.063 Uiso 1 1 calc R
N3 N -0.41789(18) 0.42664(15) 0.08911(9) 0.0384(4) Uani 1 1 d .
N4 N -1.50068(19) 0.08261(17) -0.11473(9) 0.0443(4) Uani 1 1 d .
C32 C -1.0075(2) 0.18948(19) -0.03036(10) 0.0395(4) Uani 1 1 d .
H32 H -0.9658 0.1260 -0.0334 0.047 Uiso 1 1 calc R
C33 C -0.9109(2) 0.30494(19) 0.00072(10) 0.0371(4) Uani 1 1 d .
H33 H -0.9541 0.3675 0.0039 0.044 Uiso 1 1 calc R
C34 C -0.5061(2) 0.48677(19) 0.11114(11) 0.0421(5) Uani 1 1 d .
H34 H -0.4568 0.5583 0.1470 0.051 Uiso 1 1 calc R
C35 C -0.6656(2) 0.44955(19) 0.08406(11) 0.0397(4) Uani 1 1 d .
H35 H -0.7224 0.4950 0.1015 0.048 Uiso 1 1 calc R
C36 C -0.7415(2) 0.34447(17) 0.03081(10) 0.0339(4) Uani 1 1 d .
C37 C -0.6499(2) 0.28152(19) 0.00783(10) 0.0389(4) Uani 1 1 d .
H37 H -0.6957 0.2098 -0.0281 0.047 Uiso 1 1 calc R
C38 C -0.4910(2) 0.32557(19) 0.03835(10) 0.0400(4) Uani 1 1 d .
H38 H -0.4311 0.2817 0.0224 0.048 Uiso 1 1 calc R
C39 C -1.4436(3) 0.0026(2) -0.08601(12) 0.0527(6) Uani 1 1 d .
H39 H -1.5155 -0.0793 -0.0832 0.063 Uiso 1 1 calc R
C40 C -1.2850(3) 0.0321(2) -0.06002(13) 0.0523(6) Uani 1 1 d .
H40 H -1.2510 -0.0298 -0.0420 0.063 Uiso 1 1 calc R
C41 C -1.1767(2) 0.15320(18) -0.06063(10) 0.0361(4) Uani 1 1 d .
C42 C -1.2350(2) 0.23683(19) -0.09157(11) 0.0414(5) Uani 1 1 d .
H42 H -1.1661 0.3199 -0.0943 0.050 Uiso 1 1 calc R
C43 C -1.3952(2) 0.1971(2) -0.11832(12) 0.0455(5) Uani 1 1 d .
H43 H -1.4318 0.2546 -0.1404 0.055 Uiso 1 1 calc R
O1S O 0.88845(18) 0.79266(16) 0.20229(9) 0.0468(4) Uani 1 1 d .
H1SA H 0.870(3) 0.850(3) 0.1712(14) 0.070(8) Uiso 1 1 d .
H2SA H 0.885(3) 1.049(3) 0.1476(14) 0.068(8) Uiso 1 1 d .
O2S O 0.82481(19) 0.97266(15) 0.12691(9) 0.0488(4) Uani 1 1 d .
H1SB H 0.889(4) 0.728(3) 0.1740(17) 0.088(10) Uiso 1 1 d .
H2SB H 0.723(4) 0.964(3) 0.1302(15) 0.081(9) Uiso 1 1 d .

loop_
_atom_site_aniso_label
_atom_site_aniso_U_11
_atom_site_aniso_U_22
_atom_site_aniso_U_33
_atom_site_aniso_U_23
_atom_site_aniso_U_13
_atom_site_aniso_U_12
O1 0.0308(7) 0.0335(7) 0.0396(7) -0.0008(6) -0.0014(6) 0.0013(6)
O2 0.0322(7) 0.0451(8) 0.0408(7) 0.0130(6) 0.0122(6) 0.0149(6)
O3 0.0284(7) 0.0337(7) 0.0549(9) 0.0041(6) -0.0116(6) 0.0124(6)
O4 0.0270(7) 0.0357(7) 0.0447(8) -0.0080(6) -0.0075(6) 0.0113(6)
O5 0.0304(7) 0.0267(7) 0.0622(9) -0.0068(6) -0.0078(6) 0.0120(6)
C1 0.0214(8) 0.0253(8) 0.0290(8) 0.0027(6) 0.0016(6) 0.0074(7)
C2 0.0249(8) 0.0271(8) 0.0303(8) 0.0022(7) 0.0016(7) 0.0114(7)
C3 0.0283(9) 0.0267(9) 0.0333(9) 0.0038(7) -0.0004(7) 0.0106(7)
C4 0.0427(11) 0.0349(10) 0.0353(10) -0.0046(8) -0.0036(8) 0.0187(9)
C5 0.0483(12) 0.0567(13) 0.0338(10) -0.0007(9) 0.0073(9) 0.0302(11)
C6 0.0315(10) 0.0508(12) 0.0416(11) 0.0036(9) 0.0099(8) 0.0159(9)
C7 0.0265(9) 0.0370(10) 0.0370(10) -0.0010(8) 0.0026(7) 0.0104(8)
C8 0.0198(8) 0.0263(8) 0.0291(8) -0.0017(7) -0.0008(6) 0.0065(7)
C9 0.0242(8) 0.0304(9) 0.0307(9) 0.0009(7) 0.0016(7) 0.0061(7)
C10 0.0250(9) 0.0480(11) 0.0472(11) 0.0063(9) 0.0085(8) 0.0146(9)
C11 0.0276(10) 0.0481(12) 0.0521(12) 0.0069(9) 0.0006(8) 0.0200(9)
C12 0.0344(10) 0.0427(11) 0.0431(11) 0.0124(9) 0.0012(8) 0.0169(9)
C13 0.0254(9) 0.0367(10) 0.0357(9) 0.0061(8) 0.0046(7) 0.0104(8)
C14 0.0207(8) 0.0269(8) 0.0259(8) 0.0020(6) 0.0035(6) 0.0075(7)
C15 0.0269(9) 0.0263(8) 0.0342(9) 0.0003(7) 0.0013(7) 0.0107(7)
C16 0.0230(8) 0.0331(9) 0.0310(9) 0.0056(7) 0.0018(7) 0.0120(7)
C17 0.0200(8) 0.0311(9) 0.0294(8) -0.0008(7) 0.0013(6) 0.0071(7)
C18 0.0246(8) 0.0259(9) 0.0356(9) 0.0007(7) 0.0024(7) 0.0092(7)
C19 0.0231(8) 0.0297(9) 0.0323(9) 0.0041(7) 0.0008(7) 0.0114(7)
N1 0.0358(9) 0.0397(9) 0.0525(10) 0.0046(8) 0.0039(8) 0.0196(8)
N2 0.0341(9) 0.0491(11) 0.0557(11) 0.0089(9) -0.0050(8) 0.0114(8)
C20 0.0457(12) 0.0595(14) 0.0405(11) 0.0057(10) 0.0108(9) 0.0235(11)
C21 0.0468(12) 0.0474(12) 0.0417(11) 0.0018(9) 0.0057(9) 0.0204(10)
C22 0.0457(13) 0.0428(12) 0.0627(14) 0.0145(10) 0.0115(10) 0.0191(10)
C23 0.0329(11) 0.0525(13) 0.0582(13) 0.0045(10) 0.0110(10) 0.0124(10)
C24 0.0439(12) 0.0506(12) 0.0328(10) -0.0042(8) -0.0002(8) 0.0269(10)
C25 0.0490(13) 0.0426(11) 0.0541(13) 0.0104(10) 0.0068(10) 0.0245(10)
C26 0.0381(11) 0.0382(11) 0.0618(13) 0.0083(10) 0.0095(10) 0.0153(9)
C27 0.0330(12) 0.0559(14) 0.0850(18) 0.0208(13) -0.0029(11) 0.0063(11)
C28 0.0425(13) 0.0599(15) 0.0743(16) 0.0282(13) 0.0086(11) 0.0184(11)
C29 0.0393(11) 0.0663(14) 0.0347(10) 0.0050(9) 0.0074(8) 0.0295(11)
C30 0.0383(11) 0.0552(13) 0.0513(13) -0.0133(10) -0.0087(10) 0.0142(10)
C31 0.0451(12) 0.0443(12) 0.0592(14) 0.0008(10) -0.0062(10) 0.0156(10)
N3 0.0297(8) 0.0387(9) 0.0425(9) 0.0086(7) -0.0013(7) 0.0109(7)
N4 0.0313(9) 0.0492(10) 0.0449(10) -0.0042(8) -0.0007(7) 0.0121(8)
C32 0.0313(10) 0.0433(11) 0.0431(11) 0.0086(9) 0.0023(8) 0.0151(9)
C33 0.0306(10) 0.0412(11) 0.0386(10) 0.0070(8) 0.0040(8) 0.0138(8)
C34 0.0371(11) 0.0343(10) 0.0462(11) 0.0005(8) -0.0048(9) 0.0100(9)
C35 0.0358(10) 0.0373(10) 0.0456(11) 0.0038(8) 0.0043(8) 0.0154(9)
C36 0.0304(9) 0.0355(10) 0.0340(9) 0.0105(8) 0.0044(7) 0.0103(8)
C37 0.0352(10) 0.0412(11) 0.0354(10) 0.0005(8) 0.0007(8) 0.0126(9)
C38 0.0346(10) 0.0458(11) 0.0406(11) 0.0048(9) 0.0053(8) 0.0178(9)
C39 0.0360(11) 0.0485(13) 0.0599(14) 0.0115(11) -0.0001(10) 0.0035(10)
C40 0.0400(12) 0.0459(12) 0.0634(14) 0.0155(11) -0.0044(10) 0.0120(10)
C41 0.0307(10) 0.0397(10) 0.0338(9) 0.0020(8) 0.0015(7) 0.0115(8)
C42 0.0347(10) 0.0395(11) 0.0455(11) 0.0040(9) 0.0021(9) 0.0117(9)
C43 0.0377(11) 0.0459(12) 0.0507(12) 0.0006(9) -0.0028(9) 0.0195(10)
O1S 0.0474(9) 0.0443(9) 0.0537(9) 0.0101(8) 0.0199(7) 0.0188(7)
O2S 0.0331(8) 0.0363(8) 0.0666(10) -0.0089(7) 0.0001(7) 0.0087(7)

loop_
_atom_type_symbol
_atom_type_description
_atom_type_scat_dispersion_real
_atom_type_scat_dispersion_imag
_atom_type_scat_source
C C 0.0033 0.0016 'International Tables Vol C Tables 4.2.6.8 and 6.1.1.4'
H H 0.0000 0.0000 'International Tables Vol C Tables 4.2.6.8 and 6.1.1.4'
N N 0.0061 0.0033 'International Tables Vol C Tables 4.2.6.8 and 6.1.1.4'
O O 0.0106 0.0060 'International Tables Vol C Tables 4.2.6.8 and 6.1.1.4'

loop_
_geom_angle_atom_site_label_1
_geom_angle_atom_site_label_2
_geom_angle_atom_site_label_3
_geom_angle
C2 C1 C8 111.02(13)
C2 C1 C14 112.93(13)
C8 C1 C14 112.13(13)
C7 C2 C3 118.07(16)
C7 C2 C1 123.19(15)
C3 C2 C1 118.72(15)
O1 C3 C4 122.16(16)
O1 C3 C2 117.39(16)
C4 C3 C2 120.44(17)
C5 C4 C3 120.11(18)
C6 C5 C4 120.51(18)
C5 C6 C7 119.35(19)
C2 C7 C6 121.51(17)
C13 C8 C9 118.27(15)
C13 C8 C1 121.65(15)
C9 C8 C1 120.04(15)
O2 C9 C10 122.12(17)
O2 C9 C8 117.57(15)
C10 C9 C8 120.31(17)
C11 C10 C9 119.98(18)
C12 C11 C10 120.61(17)
C11 C12 C13 119.01(18)
C8 C13 C12 121.79(17)
C19 C14 C15 118.64(15)
C19 C14 C1 122.39(14)
C15 C14 C1 118.96(14)
C16 C15 C14 121.22(15)
O3 C16 C17 121.84(15)
O3 C16 C15 118.46(15)
C17 C16 C15 119.64(15)
O4 C17 C18 121.27(15)
O4 C17 C16 119.12(15)
C18 C17 C16 119.60(15)
O5 C18 C17 116.28(15)
O5 C18 C19 123.49(15)
C17 C18 C19 120.20(15)
C14 C19 C18 120.69(15)
C26 N1 C22 117.08(17)
C27 N2 C31 116.02(19)
C21 C20 C29 124.6(2)
C20 C21 C24 124.5(2)
N1 C22 C23 123.1(2)
C22 C23 C24 119.4(2)
C25 C24 C23 116.76(18)
C25 C24 C21 118.29(19)
C23 C24 C21 124.9(2)
C26 C25 C24 120.1(2)
N1 C26 C25 123.6(2)
N2 C27 C28 124.7(2)
C27 C28 C29 119.6(2)
C28 C29 C30 116.85(19)
C28 C29 C20 117.7(2)
C30 C29 C20 125.3(2)
C29 C30 C31 119.6(2)
N2 C31 C30 123.2(2)
C38 N3 C34 116.87(16)
C39 N4 C43 116.17(18)
C33 C32 C41 124.38(18)
C32 C33 C36 125.71(18)
N3 C34 C35 123.54(18)
C34 C35 C36 119.53(19)
C35 C36 C37 117.04(17)
C35 C36 C33 120.08(17)
C37 C36 C33 122.88(17)
C38 C37 C36 119.29(18)
N3 C38 C37 123.73(19)
N4 C39 C40 124.1(2)
C41 C40 C39 119.5(2)
C40 C41 C42 116.71(18)
C40 C41 C32 120.89(18)
C42 C41 C32 122.39(18)
C43 C42 C41 119.48(19)
N4 C43 C42 123.9(2)

loop_
_geom_bond_atom_site_label_1
_geom_bond_atom_site_label_2
_geom_bond_distance
O1 C3 1.361(2)
O2 C9 1.366(2)
O3 C16 1.363(2)
O4 C17 1.381(2)
O5 C18 1.363(2)
C1 C2 1.524(2)
C1 C8 1.526(2)
C1 C14 1.528(2)
C2 C7 1.387(2)
C2 C3 1.402(2)
C3 C4 1.387(3)
C4 C5 1.379(3)
C5 C6 1.376(3)
C6 C7 1.390(3)
C8 C13 1.387(2)
C8 C9 1.395(2)
C9 C10 1.392(2)
C10 C11 1.382(3)
C11 C12 1.378(3)
C12 C13 1.388(2)
C14 C19 1.384(2)
C14 C15 1.392(2)
C15 C16 1.389(2)
C16 C17 1.389(2)
C17 C18 1.389(2)
C18 C19 1.393(2)
N1 C26 1.328(3)
N1 C22 1.333(3)
N2 C27 1.328(3)
N2 C31 1.329(3)
C20 C21 1.298(3)
C20 C29 1.486(3)
C21 C24 1.482(3)
C22 C23 1.386(3)
C23 C24 1.392(3)
C24 C25 1.380(3)
C25 C26 1.373(3)
C27 C28 1.367(3)
C28 C29 1.374(3)
C29 C30 1.383(3)
C30 C31 1.392(3)
N3 C38 1.331(2)
N3 C34 1.336(3)
N4 C39 1.325(3)
N4 C43 1.329(3)
C32 C33 1.318(3)
C32 C41 1.474(3)
C33 C36 1.470(3)
C34 C35 1.380(3)
C35 C36 1.389(3)
C36 C37 1.393(3)
C37 C38 1.382(3)
C39 C40 1.381(3)
C40 C41 1.381(3)
C41 C42 1.385(3)
C42 C43 1.382(3)

loop_
_geom_hbond_atom_site_label_D
_geom_hbond_atom_site_label_H
_geom_hbond_atom_site_label_A
_geom_hbond_distance_DH
_geom_hbond_distance_HA
_geom_hbond_distance_DA
_geom_hbond_angle_DHA
_geom_hbond_site_symmetry_A
O1 H1A N2 0.92(3) 1.87(3) 2.747(2) 157(3) 2_766
O2 H2A O1S 0.88(3) 1.81(3) 2.678(2) 171(2) .
O3 H3A N3 0.90(3) 1.80(3) 2.661(2) 160(2) .
O4 H4A O5 0.84(3) 2.25(3) 2.7092(19) 115(2) .
O5 H5A N1 0.93(3) 1.71(3) 2.633(2) 175(3) .
O1S H1SA O2S 0.96(3) 1.83(3) 2.778(2) 169(2) .
O2S H2SA O5 0.86(3) 1.95(3) 2.802(2) 168(3) 1_665
O1S H1SB O3 0.87(3) 2.00(3) 2.826(2) 158(3) 1_655
O2S H2SB N4 0.93(3) 1.89(3) 2.803(2) 165(3) 2_465

loop_
_cod_related_entry_id
_cod_related_entry_database
_cod_related_entry_code
1 ChemSpider 30661459
